data_1549306
loop_
_publ_author_name
'Yang, Xiaoping'
'Wang, Shiqing'
'Zhang, Yali'
'Liang, Guang'
'Zhu, Ting'
'Zhang, Lijie'
'Huang, Shaoming'
'Schipper, Desmond'
'Jones, Richard A.'

_publ_section_title
;
 A self-assembling luminescent lanthanide molecular nanoparticle with
 potential for live&#x00A0;cell imaging.
;
_journal_issue 20
_journal_name_full 'Chemical science'
_journal_page_first 4630
_journal_page_last 4637
_journal_paper_doi 10.1039/c8sc00650d
_journal_volume 9
_journal_year 2018
_chemical_formula_moiety 'C348 H436 Cd24 N24 O144 Tb8, 18(C H4 O), 16(O)'
_chemical_formula_sum 'C366 H508 Cd24 N24 O178 Tb8'
_chemical_formula_weight 12060.92
_chemical_name_systematic cluster-1
_chemical_properties_physical Heat-sensitive
_space_group_IT_number 85
_space_group_name_Hall '-P 4a'
_space_group_name_H-M_alt 'P 4/n :2'
_symmetry_cell_setting tetragonal
_symmetry_space_group_name_Hall '-P 4a'
_symmetry_space_group_name_H-M 'P 4/n :2'
_atom_sites_solution_hydrogens geom
_atom_sites_solution_primary direct
_atom_sites_solution_secondary difmap
_audit_creation_method SHELXL-97
_audit_update_record
;
2014-10-27 deposited with the CCDC.
2018-04-24 downloaded from the CCDC.
;
_cell_angle_alpha 90.00
_cell_angle_beta 90.00
_cell_angle_gamma 90.00
_cell_formula_units_Z 2
_cell_length_a 30.0936(7)
_cell_length_b 30.0936(7)
_cell_length_c 39.3554(13)
_cell_measurement_reflns_used 40450
_cell_measurement_temperature 190(1)
_cell_measurement_theta_max 28.5322
_cell_measurement_theta_min 1.3552
_cell_volume 35641.2(17)
_computing_cell_refinement 'Collect software, Nonius B.V. 1998'
_computing_data_collection 'Collect software, Nonius B.V. 1998'
_computing_data_reduction
;
DENZO and Scalepack (Otwinoski and Minor, 1997)
;
_computing_molecular_graphics 'XP SHELXTL/PC, Siemens Analytical'
_computing_structure_refinement 'XL SHELXTL/PC, Siemens Analytical'
_computing_structure_solution
;

SIR97 - Altomare A., Burla M.C., Camalli M., Cascarano G.L., Giacovazzo C., 
Guagliardi A., Moliterni A.G.G., Polidori G.,Spagna R.
;
_diffrn_ambient_temperature 190(1)
_diffrn_detector_area_resol_mean 13.6612
_diffrn_measured_fraction_theta_full 0.968
_diffrn_measured_fraction_theta_max 0.968
_diffrn_measurement_device_type 'Mercury2 (2x2 bin mode)'
_diffrn_measurement_method dtprofit.ref
_diffrn_radiation_monochromator graphite
_diffrn_radiation_source 'fine-focus sealed tube'
_diffrn_radiation_type MoK\a
_diffrn_radiation_wavelength 0.71073
_diffrn_reflns_av_R_equivalents 0.2406
_diffrn_reflns_av_sigmaI/netI 0.1992
_diffrn_reflns_limit_h_max 35
_diffrn_reflns_limit_h_min -35
_diffrn_reflns_limit_k_max 35
_diffrn_reflns_limit_k_min -35
_diffrn_reflns_limit_l_max 46
_diffrn_reflns_limit_l_min -46
_diffrn_reflns_number 265491
_diffrn_reflns_theta_full 25.08
_diffrn_reflns_theta_max 25.08
_diffrn_reflns_theta_min 0.85
_exptl_absorpt_coefficient_mu 1.539
_exptl_absorpt_correction_T_max 1.0000
_exptl_absorpt_correction_T_min 0.4004
_exptl_absorpt_correction_type multi-scan
_exptl_absorpt_process_details 'DENZO and Scalepack (Otwinoski and Minor, 1997)'
_exptl_crystal_colour Yellow
_exptl_crystal_density_diffrn 1.124
_exptl_crystal_density_method 'not measured'
_exptl_crystal_description Block
_exptl_crystal_F_000 11936
_exptl_crystal_preparation 'Magnetic properties, Luminescent'
_exptl_crystal_recrystallization_method 'Vapour Deposition'
_exptl_crystal_size_max 0.20
_exptl_crystal_size_mid 0.18
_exptl_crystal_size_min 0.16
_refine_diff_density_max 1.481
_refine_diff_density_min -1.151
_refine_diff_density_rms 0.328
_refine_ls_extinction_method none
_refine_ls_goodness_of_fit_ref 0.918
_refine_ls_hydrogen_treatment constr
_refine_ls_matrix_type full
_refine_ls_number_parameters 1419
_refine_ls_number_reflns 30698
_refine_ls_number_restraints 954
_refine_ls_restrained_S_all 0.912
_refine_ls_R_factor_all 0.1763
_refine_ls_R_factor_gt 0.0639
_refine_ls_shift/su_max 0.002
_refine_ls_shift/su_mean 0.000
_refine_ls_structure_factor_coef Fsqd
_refine_ls_weighting_details 'calc w=1/[\s^2^(Fo^2^)+(0.1196P)^2^+0.0000P] where P=(Fo^2^+2Fc^2^)/3'
_refine_ls_weighting_scheme calc
_refine_ls_wR_factor_gt 0.1850
_refine_ls_wR_factor_ref 0.2384
_reflns_number_gt 16117
_reflns_number_total 30698
_reflns_threshold_expression >2sigma(I)
_cod_data_source_file c8sc00650d2.cif
_cod_data_source_block Cluster-1
_cod_depositor_comments
;
The following automatic conversions were performed:

'_symmetry_cell_setting' value 'Tetragonal' changed to 'tetragonal'
according to
/home/data/users/saulius/crontab/automatic-downloads/rss-feeds/RSC/lib/dictionaries/cif_core.dic
dictionary named 'cif_core.dic' version 2.4.2 from 2011-04-26.

'_exptl_absorpt_correction_type' value 'Multi-scan' changed to
'multi-scan' according to
/home/data/users/saulius/crontab/automatic-downloads/rss-feeds/RSC/lib/dictionaries/cif_core.dic
dictionary named 'cif_core.dic' version 2.4.2 from 2011-04-26.

Automatic conversion script
Id: cif_fix_values 4973 2017-02-22 13:04:09Z antanas 

 Adding full bibliography for 1549306--1549309.cif.
;
_cod_original_sg_symbol_Hall -P4a
_cod_original_sg_symbol_H-M P4/n
_cod_database_code 1549306

loop_
_symmetry_equiv_pos_as_xyz
'x, y, z'
'-y+1/2, x, z'
'-x+1/2, -y+1/2, z'
'y, -x+1/2, z'
'-x, -y, -z'
'y-1/2, -x, -z'
'x-1/2, y-1/2, -z'
'-y, x-1/2, -z'

loop_
_atom_site_label
_atom_site_type_symbol
_atom_site_fract_x
_atom_site_fract_y
_atom_site_fract_z
_atom_site_U_iso_or_equiv
_atom_site_adp_type
_atom_site_occupancy
_atom_site_symmetry_multiplicity
_atom_site_calc_flag
_atom_site_refinement_flags
Tb1 Tb 0.96121(2) 0.63961(2) 0.350931(18) 0.0467(2) Uani 1 1 d U
Tb2 Tb 0.868708(19) 0.543351(19) 0.112000(16) 0.03235(16) Uani 1 1 d U
Cd1 Cd 0.92038(4) 0.52312(4) 0.35687(3) 0.0509(3) Uani 1 1 d U
Cd2 Cd 0.96519(3) 0.76858(3) 0.34869(3) 0.0438(3) Uani 1 1 d U
Cd3 Cd 0.93974(3) 0.64966(3) 0.11626(2) 0.0332(2) Uani 1 1 d U
Cd4 Cd 0.77441(3) 0.46678(3) 0.10746(2) 0.0319(2) Uani 1 1 d U
Cd5 Cd 0.70170(3) 0.47202(3) 0.03577(2) 0.0356(2) Uani 1 1 d U
Cd6 Cd 0.85926(4) 0.49383(4) 0.43106(3) 0.0669(4) Uani 1 1 d U
N1 N 0.9344(4) 0.4717(4) 0.3167(3) 0.054(3) Uani 1 1 d U
N2 N 0.9288(3) 0.4964(3) 0.1438(2) 0.032(2) Uani 1 1 d U
N3 N 1.0358(4) 0.6273(4) 0.3190(3) 0.052(3) Uani 1 1 d U
N4 N 1.0088(3) 0.6261(3) 0.1341(3) 0.036(3) Uani 1 1 d U
N5 N 0.7838(4) 0.4651(4) 0.3255(3) 0.044(3) Uani 1 1 d U
N6 N 0.7650(3) 0.4150(4) 0.1475(3) 0.041(3) Uani 1 1 d U
O1 O 0.8369(4) 0.4173(4) 0.4217(3) 0.080(4) Uani 1 1 d U
O2 O 0.8834(3) 0.4667(3) 0.3815(2) 0.059(3) Uani 1 1 d U
O3 O 0.8500(3) 0.4684(3) 0.1117(2) 0.034(2) Uani 1 1 d U
O4 O 0.8126(3) 0.4082(3) 0.0722(2) 0.038(2) Uani 1 1 d U
O5 O 0.9849(4) 0.4903(4) 0.3905(3) 0.070(3) Uani 1 1 d U
O6 O 0.9839(3) 0.5634(3) 0.3539(2) 0.054(3) Uani 1 1 d U
O7 O 0.9367(3) 0.5757(3) 0.1016(2) 0.034(2) Uani 1 1 d U
O8 O 0.9155(3) 0.5130(3) 0.0609(2) 0.038(2) Uani 1 1 d U
O9 O 1.0215(3) 0.6389(3) 0.3987(3) 0.061(3) Uani 1 1 d U
O10 O 1.0030(3) 0.7046(3) 0.3586(2) 0.047(2) Uani 1 1 d U
O11 O 0.7127(3) 0.4368(3) 0.0858(2) 0.038(2) Uani 1 1 d U
O12 O 0.6396(3) 0.4229(3) 0.0513(2) 0.039(2) Uani 1 1 d U
O13 O 0.7949(4) 0.5106(5) 0.4596(3) 0.091(4) Uani 1 1 d U
O14 O 0.7893(3) 0.5158(3) 0.4045(3) 0.059(3) Uani 1 1 d U
O15 O 0.9019(5) 0.4589(5) 0.4702(4) 0.114(5) Uani 1 1 d U
O16 O 0.9014(6) 0.5271(6) 0.4824(4) 0.136(6) Uani 1 1 d U
O17 O 0.8952(3) 0.5524(3) 0.4059(3) 0.060(3) Uani 1 1 d U
O18 O 0.9267(4) 0.6184(4) 0.4036(3) 0.062(3) Uani 1 1 d U
O19 O 0.8440(3) 0.5515(3) 0.3361(2) 0.049(2) Uani 1 1 d U
O20 O 0.9021(3) 0.5918(3) 0.3326(2) 0.046(2) Uani 1 1 d U
O21 O 0.9047(3) 0.6913(3) 0.3625(3) 0.057(3) Uani 1 1 d U
O22 O 0.8965(3) 0.7637(3) 0.3710(2) 0.054(3) Uani 1 1 d U
O23 O 0.9407(3) 0.7453(3) 0.2976(2) 0.048(2) Uani 1 1 d U
O24 O 0.9452(3) 0.6714(3) 0.2978(2) 0.043(2) Uani 1 1 d U
O25 O 0.9050(3) 0.6421(3) 0.1685(2) 0.037(2) Uani 1 1 d U
O26 O 0.8732(3) 0.5752(3) 0.1647(2) 0.042(2) Uani 1 1 d U
O27 O 0.8804(3) 0.6824(3) 0.0934(2) 0.043(2) Uani 1 1 d U
O28 O 0.8489(3) 0.6178(3) 0.1029(2) 0.047(2) Uani 1 1 d U
O29 O 0.7940(3) 0.5333(3) 0.1324(2) 0.033(2) Uani 1 1 d U
O30 O 0.7215(3) 0.5333(3) 0.1287(2) 0.036(2) Uani 1 1 d U
O31 O 0.8253(3) 0.5443(3) 0.0604(2) 0.044(2) Uani 1 1 d U
O32 O 0.7636(3) 0.5037(3) 0.0581(2) 0.037(2) Uani 1 1 d U
O33 O 0.7529(4) 0.4686(4) -0.0149(3) 0.064(3) Uani 1 1 d U
O34 O 0.7101(3) 0.4131(3) 0.0000(2) 0.047(2) Uani 1 1 d U
O35 O 0.6568(3) 0.5185(3) 0.0043(2) 0.048(2) Uani 1 1 d U
O36 O 0.9680(3) 0.6585(3) 0.0587(2) 0.037(2) Uani 1 1 d U
C1 C 0.8154(7) 0.3907(7) 0.4471(5) 0.092(6) Uani 1 1 d U
H1A H 0.7936 0.3720 0.4364 0.139 Uiso 1 1 calc R
H1B H 0.8011 0.4098 0.4633 0.139 Uiso 1 1 calc R
H1C H 0.8370 0.3726 0.4584 0.139 Uiso 1 1 calc R
C2 C 0.8499(7) 0.3514(7) 0.3851(5) 0.093(6) Uani 1 1 d U
H2A H 0.8325 0.3327 0.3984 0.111 Uiso 1 1 calc R
C3 C 0.8721(7) 0.3353(7) 0.3542(5) 0.093(6) Uani 1 1 d U
H3A H 0.8701 0.3054 0.3484 0.112 Uiso 1 1 calc R
C4 C 0.8946(6) 0.3625(6) 0.3344(5) 0.080(5) Uani 1 1 d U
H4A H 0.9075 0.3513 0.3146 0.096 Uiso 1 1 calc R
C5 C 0.8997(5) 0.4063(5) 0.3420(4) 0.059(4) Uani 1 1 d U
C6 C 0.8809(5) 0.4241(6) 0.3710(5) 0.063(4) Uani 1 1 d U
C7 C 0.8563(6) 0.3973(6) 0.3940(5) 0.071(5) Uani 1 1 d U
C8 C 0.9242(5) 0.4297(6) 0.3177(4) 0.063(4) Uani 1 1 d U
H8A H 0.9347 0.4128 0.2997 0.076 Uiso 1 1 calc R
C9 C 0.9600(5) 0.4875(5) 0.2854(4) 0.065(5) Uani 1 1 d U
H9A H 0.9622 0.4633 0.2693 0.078 Uiso 1 1 calc R
H9B H 0.9899 0.4958 0.2922 0.078 Uiso 1 1 calc R
C10 C 0.9378(5) 0.5274(5) 0.2680(4) 0.057(4) Uani 1 1 d U
H10A H 0.9060 0.5222 0.2663 0.069 Uiso 1 1 calc R
H10B H 0.9423 0.5539 0.2816 0.069 Uiso 1 1 calc R
C11 C 0.9568(5) 0.5347(5) 0.2329(3) 0.054(4) Uani 1 1 d U
H11A H 0.9883 0.5281 0.2336 0.065 Uiso 1 1 calc R
H11B H 0.9537 0.5659 0.2272 0.065 Uiso 1 1 calc R
C12 C 0.9359(5) 0.5074(5) 0.2044(3) 0.045(4) Uani 1 1 d U
H12A H 0.9398 0.4760 0.2093 0.054 Uiso 1 1 calc R
H12B H 0.9043 0.5134 0.2036 0.054 Uiso 1 1 calc R
C13 C 0.9558(4) 0.5174(4) 0.1700(3) 0.038(3) Uani 1 1 d U
H13A H 0.9567 0.5493 0.1664 0.046 Uiso 1 1 calc R
H13B H 0.9860 0.5062 0.1690 0.046 Uiso 1 1 calc R
C14 C 0.9424(4) 0.4584(4) 0.1346(3) 0.041(3) Uani 1 1 d U
H14A H 0.9692 0.4489 0.1437 0.050 Uiso 1 1 calc R
C15 C 0.9203(4) 0.4279(4) 0.1109(3) 0.035(3) Uani 1 1 d U
C16 C 0.9433(5) 0.3944(5) 0.0969(4) 0.047(4) Uani 1 1 d U
H16A H 0.9730 0.3913 0.1029 0.056 Uiso 1 1 calc R
C17 C 0.9256(5) 0.3647(5) 0.0744(4) 0.054(4) Uani 1 1 d U
H17A H 0.9431 0.3423 0.0651 0.065 Uiso 1 1 calc R
C18 C 0.8809(4) 0.3686(5) 0.0658(4) 0.048(4) Uani 1 1 d U
H18A H 0.8681 0.3487 0.0505 0.058 Uiso 1 1 calc R
C19 C 0.8565(4) 0.4010(4) 0.0795(3) 0.034(3) Uani 1 1 d U
C20 C 0.8751(4) 0.4337(4) 0.1007(3) 0.036(3) Uani 1 1 d U
C21 C 0.7905(5) 0.3756(5) 0.0535(4) 0.055(4) Uani 1 1 d U
H21A H 0.8083 0.3671 0.0344 0.082 Uiso 1 1 calc R
H21B H 0.7625 0.3871 0.0457 0.082 Uiso 1 1 calc R
H21C H 0.7853 0.3501 0.0677 0.082 Uiso 1 1 calc R
C22 C 0.9848(6) 0.4474(6) 0.4079(5) 0.089(6) Uani 1 1 d U
H22A H 1.0027 0.4493 0.4280 0.134 Uiso 1 1 calc R
H22B H 0.9968 0.4250 0.3930 0.134 Uiso 1 1 calc R
H22C H 0.9549 0.4396 0.4139 0.134 Uiso 1 1 calc R
C23 C 1.0255(6) 0.5070(6) 0.3803(4) 0.067(5) Uani 1 1 d U
C24 C 1.0651(6) 0.4889(6) 0.3897(5) 0.079(5) Uani 1 1 d U
H24A H 1.0655 0.4638 0.4035 0.095 Uiso 1 1 calc R
C25 C 1.1033(7) 0.5068(7) 0.3795(5) 0.098(7) Uani 1 1 d U
H25A H 1.1301 0.4935 0.3851 0.118 Uiso 1 1 calc R
C26 C 1.1029(7) 0.5471(7) 0.3595(5) 0.089(6) Uani 1 1 d U
H26A H 1.1294 0.5607 0.3533 0.107 Uiso 1 1 calc R
C27 C 1.0637(5) 0.5647(5) 0.3500(4) 0.058(4) Uani 1 1 d U
C28 C 1.0237(5) 0.5451(5) 0.3609(4) 0.058(4) Uani 1 1 d U
C29 C 1.0677(5) 0.6012(5) 0.3281(4) 0.056(4) Uani 1 1 d U
H29A H 1.0958 0.6071 0.3193 0.068 Uiso 1 1 calc R
C30 C 1.0458(5) 0.6572(5) 0.2900(4) 0.049(4) Uani 1 1 d U
H30A H 1.0775 0.6628 0.2887 0.058 Uiso 1 1 calc R
H30B H 1.0306 0.6854 0.2929 0.058 Uiso 1 1 calc R
C31 C 1.0296(5) 0.6340(4) 0.2572(3) 0.044(3) Uani 1 1 d U
H31A H 1.0443 0.6055 0.2554 0.052 Uiso 1 1 calc R
H31B H 0.9979 0.6285 0.2593 0.052 Uiso 1 1 calc R
C32 C 1.0372(5) 0.6585(5) 0.2258(3) 0.047(4) Uani 1 1 d U
H32A H 1.0689 0.6620 0.2222 0.056 Uiso 1 1 calc R
H32B H 1.0242 0.6879 0.2276 0.056 Uiso 1 1 calc R
C33 C 1.0161(5) 0.6334(4) 0.1947(3) 0.044(3) Uani 1 1 d U
H33A H 1.0238 0.6022 0.1962 0.053 Uiso 1 1 calc R
H33B H 0.9840 0.6358 0.1960 0.053 Uiso 1 1 calc R
C34 C 1.0315(4) 0.6513(4) 0.1605(3) 0.039(3) Uani 1 1 d U
H34A H 1.0242 0.6826 0.1586 0.047 Uiso 1 1 calc R
H34B H 1.0634 0.6480 0.1583 0.047 Uiso 1 1 calc R
C35 C 1.0309(4) 0.5937(4) 0.1204(3) 0.040(3) Uani 1 1 d U
H35A H 1.0606 0.5912 0.1267 0.048 Uiso 1 1 calc R
C36 C 1.0148(4) 0.5612(4) 0.0968(3) 0.036(3) Uani 1 1 d U
C37 C 1.0484(5) 0.5338(5) 0.0817(4) 0.048(4) Uani 1 1 d U
H37A H 1.0782 0.5389 0.0869 0.058 Uiso 1 1 calc R
C38 C 1.0372(5) 0.4997(5) 0.0594(4) 0.053(4) Uani 1 1 d U
H38A H 1.0591 0.4816 0.0501 0.064 Uiso 1 1 calc R
C39 C 0.9935(5) 0.4932(5) 0.0514(4) 0.049(4) Uani 1 1 d U
H39A H 0.9857 0.4708 0.0363 0.059 Uiso 1 1 calc R
C40 C 0.9608(4) 0.5192(4) 0.0655(3) 0.037(3) Uani 1 1 d U
C41 C 0.9704(4) 0.5536(4) 0.0885(3) 0.034(3) Uani 1 1 d U
C42 C 0.9014(5) 0.4837(5) 0.0330(4) 0.054(4) Uani 1 1 d U
H42A H 0.9261 0.4781 0.0182 0.081 Uiso 1 1 calc R
H42B H 0.8779 0.4977 0.0204 0.081 Uiso 1 1 calc R
H42C H 0.8909 0.4560 0.0422 0.081 Uiso 1 1 calc R
C43 C 1.0282(6) 0.6061(6) 0.4261(4) 0.080(5) Uani 1 1 d U
H43A H 1.0338 0.6214 0.4471 0.120 Uiso 1 1 calc R
H43B H 1.0531 0.5876 0.4207 0.120 Uiso 1 1 calc R
H43C H 1.0020 0.5881 0.4284 0.120 Uiso 1 1 calc R
C44 C 1.0555(5) 0.6696(5) 0.3950(4) 0.054(4) Uani 1 1 d U
C45 C 1.0955(6) 0.6653(6) 0.4093(4) 0.072(5) Uani 1 1 d U
H45A H 1.1019 0.6422 0.4242 0.086 Uiso 1 1 calc R
C46 C 1.1273(7) 0.6972(7) 0.4008(5) 0.085(6) Uani 1 1 d U
H46A H 1.1552 0.6960 0.4109 0.102 Uiso 1 1 calc R
C47 C 1.1182(6) 0.7301(6) 0.3781(5) 0.074(5) Uani 1 1 d U
H47A H 1.1406 0.7499 0.3721 0.088 Uiso 1 1 calc R
C48 C 1.0756(5) 0.7349(5) 0.3634(4) 0.051(4) Uani 1 1 d U
C49 C 1.0432(5) 0.7037(5) 0.3720(4) 0.048(4) Uani 1 1 d U
C50 C 0.7700(5) 0.4289(5) 0.3387(4) 0.055(4) Uani 1 1 d U
H50B H 0.7959 0.4150 0.3488 0.082 Uiso 1 1 calc R
H50C H 0.7614 0.4102 0.3197 0.082 Uiso 1 1 calc R
C51 C 0.8134(5) 0.4605(5) 0.2963(3) 0.046(4) Uani 1 1 d U
H51A H 0.8287 0.4322 0.2976 0.055 Uiso 1 1 calc R
H51B H 0.8357 0.4839 0.2970 0.055 Uiso 1 1 calc R
C52 C 0.7886(5) 0.4632(5) 0.2637(4) 0.054(4) Uani 1 1 d U
H52A H 0.7769 0.4931 0.2616 0.065 Uiso 1 1 calc R
H52B H 0.7634 0.4433 0.2652 0.065 Uiso 1 1 calc R
C53 C 0.8132(6) 0.4525(7) 0.2312(4) 0.081(5) Uani 1 1 d U
H53A H 0.8357 0.4751 0.2275 0.097 Uiso 1 1 calc R
H53B H 0.8283 0.4243 0.2340 0.097 Uiso 1 1 calc R
C54 C 0.7847(6) 0.4500(6) 0.2010(4) 0.080(5) Uani 1 1 d U
H54A H 0.7851 0.4787 0.1898 0.096 Uiso 1 1 calc R
H54B H 0.7544 0.4445 0.2084 0.096 Uiso 1 1 calc R
C55 C 0.7969(5) 0.4152(5) 0.1755(4) 0.054(4) Uani 1 1 d U
H55A H 0.8265 0.4211 0.1667 0.064 Uiso 1 1 calc R
H55B H 0.7973 0.3862 0.1863 0.064 Uiso 1 1 calc R
C56 C 0.7364(4) 0.3836(5) 0.1471(4) 0.045(3) Uani 1 1 d U
H56A H 0.7394 0.3624 0.1642 0.054 Uiso 1 1 calc R
C57 C 0.6995(4) 0.3764(4) 0.1235(3) 0.039(3) Uani 1 1 d U
C58 C 0.6710(4) 0.3405(4) 0.1322(4) 0.045(4) Uani 1 1 d U
H58A H 0.6781 0.3221 0.1503 0.055 Uiso 1 1 calc R
C59 C 0.6322(5) 0.3329(5) 0.1135(4) 0.052(4) Uani 1 1 d U
H59A H 0.6135 0.3096 0.1195 0.063 Uiso 1 1 calc R
C60 C 0.6218(4) 0.3595(4) 0.0868(4) 0.042(3) Uani 1 1 d U
H60A H 0.5959 0.3542 0.0746 0.051 Uiso 1 1 calc R
C61 C 0.6488(4) 0.3939(4) 0.0775(3) 0.037(3) Uani 1 1 d U
C62 C 0.6883(4) 0.4034(4) 0.0956(3) 0.032(3) Uani 1 1 d U
C63 C 0.6076(5) 0.4088(5) 0.0259(4) 0.053(4) Uani 1 1 d U
H63A H 0.5793 0.4041 0.0365 0.080 Uiso 1 1 calc R
H63B H 0.6176 0.3817 0.0155 0.080 Uiso 1 1 calc R
H63C H 0.6048 0.4315 0.0088 0.080 Uiso 1 1 calc R
C64 C 0.9417(9) 0.4774(9) 0.5196(7) 0.162(11) Uani 1 1 d U
H64A H 0.9472 0.5037 0.5328 0.244 Uiso 1 1 calc R
H64B H 0.9695 0.4654 0.5119 0.244 Uiso 1 1 calc R
H64C H 0.9266 0.4559 0.5333 0.244 Uiso 1 1 calc R
C65 C 0.9117(9) 0.4897(10) 0.4876(7) 0.114(8) Uani 1 1 d U
C66 C 0.7254(6) 0.5356(6) 0.4378(5) 0.085(6) Uani 1 1 d U
H66A H 0.7127 0.5423 0.4160 0.128 Uiso 1 1 calc R
H66B H 0.7253 0.5619 0.4516 0.128 Uiso 1 1 calc R
H66C H 0.7083 0.5128 0.4487 0.128 Uiso 1 1 calc R
C67 C 0.7718(6) 0.5201(6) 0.4332(5) 0.068(5) Uani 1 1 d U
C68 C 0.8632(7) 0.6136(7) 0.4387(5) 0.101(7) Uani 1 1 d U
H68A H 0.8701 0.6444 0.4425 0.151 Uiso 1 1 calc R
H68B H 0.8643 0.5979 0.4599 0.151 Uiso 1 1 calc R
H68C H 0.8340 0.6111 0.4291 0.151 Uiso 1 1 calc R
C69 C 0.8975(6) 0.5934(6) 0.4140(4) 0.065(5) Uani 1 1 d U
C70 C 0.8367(5) 0.6207(5) 0.3099(4) 0.055(4) Uani 1 1 d U
H70A H 0.8064 0.6114 0.3076 0.083 Uiso 1 1 calc R
H70B H 0.8492 0.6258 0.2878 0.083 Uiso 1 1 calc R
H70C H 0.8378 0.6477 0.3229 0.083 Uiso 1 1 calc R
C71 C 0.8622(5) 0.5861(5) 0.3275(4) 0.047(4) Uani 1 1 d U
C72 C 0.9228(6) 0.7085(5) 0.2468(4) 0.063(4) Uani 1 1 d U
H72A H 0.9184 0.7386 0.2395 0.095 Uiso 1 1 calc R
H72B H 0.8955 0.6924 0.2447 0.095 Uiso 1 1 calc R
H72C H 0.9452 0.6947 0.2330 0.095 Uiso 1 1 calc R
C73 C 0.9379(4) 0.7083(5) 0.2844(3) 0.040(3) Uani 1 1 d U
C74 C 0.8331(6) 0.7186(6) 0.3788(5) 0.080(5) Uani 1 1 d U
H74A H 0.8197 0.7467 0.3842 0.120 Uiso 1 1 calc R
H74B H 0.8305 0.6990 0.3979 0.120 Uiso 1 1 calc R
H74C H 0.8182 0.7057 0.3596 0.120 Uiso 1 1 calc R
C75 C 0.8816(5) 0.7254(6) 0.3704(4) 0.056(4) Uani 1 1 d U
C76 C 0.8600(5) 0.6161(5) 0.2142(4) 0.060(4) Uani 1 1 d U
H76A H 0.8498 0.6460 0.2172 0.090 Uiso 1 1 calc R
H76B H 0.8813 0.6090 0.2315 0.090 Uiso 1 1 calc R
H76C H 0.8353 0.5960 0.2157 0.090 Uiso 1 1 calc R
C77 C 0.8812(4) 0.6117(4) 0.1802(3) 0.036(3) Uani 1 1 d U
C78 C 0.8043(5) 0.6749(5) 0.0805(4) 0.069(5) Uani 1 1 d U
H78A H 0.7824 0.6517 0.0818 0.103 Uiso 1 1 calc R
H78B H 0.8075 0.6844 0.0573 0.103 Uiso 1 1 calc R
H78C H 0.7951 0.6995 0.0943 0.103 Uiso 1 1 calc R
C79 C 0.8479(5) 0.6575(5) 0.0932(4) 0.044(3) Uani 1 1 d U
C80 C 0.7659(5) 0.5705(5) 0.0251(4) 0.057(4) Uani 1 1 d U
H80A H 0.7441 0.5559 0.0112 0.085 Uiso 1 1 calc R
H80B H 0.7883 0.5834 0.0108 0.085 Uiso 1 1 calc R
H80C H 0.7518 0.5935 0.0381 0.085 Uiso 1 1 calc R
C81 C 0.7868(5) 0.5374(4) 0.0487(3) 0.039(3) Uani 1 1 d U
C82 C 0.7561(4) 0.5962(4) 0.1538(3) 0.044(3) Uani 1 1 d U
H82A H 0.7860 0.6053 0.1587 0.066 Uiso 1 1 calc R
H82B H 0.7394 0.5946 0.1745 0.066 Uiso 1 1 calc R
H82C H 0.7426 0.6174 0.1388 0.066 Uiso 1 1 calc R
C83 C 0.7567(4) 0.5522(4) 0.1374(3) 0.032(3) Uani 1 1 d U
C84 C 0.7557(5) 0.4023(5) -0.0494(4) 0.061(4) Uani 1 1 d U
H84A H 0.7764 0.4198 -0.0624 0.092 Uiso 1 1 calc R
H84B H 0.7312 0.3938 -0.0636 0.092 Uiso 1 1 calc R
H84C H 0.7703 0.3762 -0.0410 0.092 Uiso 1 1 calc R
C85 C 0.7383(5) 0.4300(5) -0.0194(4) 0.044(3) Uani 1 1 d U
C86 C 0.6186(5) 0.5832(5) 0.0233(4) 0.060(4) Uani 1 1 d U
H86A H 0.5945 0.5846 0.0392 0.091 Uiso 1 1 calc R
H86B H 0.6069 0.5823 0.0006 0.091 Uiso 1 1 calc R
H86C H 0.6371 0.6090 0.0259 0.091 Uiso 1 1 calc R
C87 C 0.6460(4) 0.5416(5) 0.0299(4) 0.044(3) Uani 1 1 d U
O39 O 0.6568(6) 0.5479(6) -0.0595(5) 0.151(7) Uani 1 1 d DU
H39C H 0.6398 0.5496 -0.0758 0.226 Uiso 1 1 calc R
C90 C 0.7046(8) 0.5425(10) -0.0724(8) 0.188(14) Uani 1 1 d DU
H90A H 0.7044 0.5275 -0.0939 0.282 Uiso 1 1 calc R
H90B H 0.7214 0.5253 -0.0563 0.282 Uiso 1 1 calc R
H90C H 0.7180 0.5712 -0.0750 0.282 Uiso 1 1 calc R
O40 O 0.8250(3) 0.3112(3) -0.0056(3) 0.065(3) Uani 1 1 d DU
H40C H 0.8316 0.2926 0.0088 0.098 Uiso 1 1 calc R
C91 C 0.7994(5) 0.2889(5) -0.0339(3) 0.061(4) Uani 1 1 d DU
H91A H 0.7688 0.2980 -0.0330 0.092 Uiso 1 1 calc R
H91B H 0.8012 0.2572 -0.0313 0.092 Uiso 1 1 calc R
H91C H 0.8118 0.2973 -0.0554 0.092 Uiso 1 1 calc R
O41 O 0.8260(15) 0.2902(14) 0.1570(11) 0.181(16) Uani 0.50 1 d PDU
H41A H 0.8240 0.2937 0.1776 0.272 Uiso 0.50 1 calc PR
C92 C 0.8705(19) 0.310(2) 0.1443(19) 0.24(4) Uani 0.50 1 d PDU
H92A H 0.8818 0.3304 0.1610 0.358 Uiso 0.50 1 calc PR
H92B H 0.8656 0.3255 0.1233 0.358 Uiso 0.50 1 calc PR
H92C H 0.8915 0.2866 0.1408 0.358 Uiso 0.50 1 calc PR
O42 O 0.9455(12) 0.3770(13) 0.2332(9) 0.164(15) Uani 0.50 1 d PDU
H42D H 0.9707 0.3717 0.2265 0.246 Uiso 0.50 1 calc PR
C93 C 0.9124(13) 0.3702(13) 0.2040(10) 0.100(13) Uani 0.50 1 d PDU
H93B H 0.8839 0.3820 0.2105 0.120 Uiso 0.50 1 calc PR
H93C H 0.9095 0.3390 0.1993 0.120 Uiso 0.50 1 calc PR
H93A H 0.9229 0.3853 0.1841 0.150 Uiso 0.50 1 calc PR
O43 O 0.7160(16) 0.3303(15) 0.2371(13) 0.207(19) Uani 0.50 1 d PDU
H43 H 0.7277 0.3229 0.2192 0.310 Uiso 0.50 1 calc PR
C94 C 0.751(3) 0.328(3) 0.2665(19) 0.31(5) Uani 0.50 1 d PDU
H94A H 0.7382 0.3117 0.2852 0.462 Uiso 0.50 1 calc PR
H94B H 0.7583 0.3573 0.2737 0.462 Uiso 0.50 1 calc PR
H94C H 0.7769 0.3128 0.2585 0.462 Uiso 0.50 1 calc PR
O44 O 0.8315(5) 0.4929(5) -0.0470(4) 0.113(5) Uani 1 1 d DU
H44 H 0.8205 0.4904 -0.0659 0.169 Uiso 1 1 calc R
C95 C 0.8396(11) 0.5432(6) -0.0391(8) 0.186(13) Uani 1 1 d DU
H95A H 0.8604 0.5460 -0.0208 0.279 Uiso 1 1 calc R
H95B H 0.8120 0.5570 -0.0329 0.279 Uiso 1 1 calc R
H95C H 0.8514 0.5576 -0.0590 0.279 Uiso 1 1 calc R
O1W O 0.5437(15) 0.2441(16) 0.1480(11) 0.190(18) Uani 0.50 1 d PU
O2W O 0.9474(12) 0.6090(13) 0.5140(9) 0.159(14) Uani 0.50 1 d PU
O3W O 0.5100(8) 0.3172(8) 0.1227(6) 0.199(9) Uani 1 1 d U
O4W O 1.1146(13) 0.5348(13) 0.1692(11) 0.168(15) Uani 0.50 1 d PU
O5W O 1.0940(15) 0.4862(15) 0.2747(12) 0.194(17) Uani 0.50 1 d PU
O7W O 0.7500 0.2500 0.1335(16) 0.19(2) Uani 0.50 2 d SPU
O8W O 0.705(2) 0.673(2) -0.0166(18) 0.14(3) Uani 0.25 1 d PU
O9W O 0.741(5) 0.651(5) -0.149(3) 0.30(6) Uani 0.25 1 d PU
O10W O 1.231(4) 0.318(4) 0.320(3) 0.26(5) Uani 0.25 1 d PU

loop_
_atom_site_aniso_label
_atom_site_aniso_U_11
_atom_site_aniso_U_22
_atom_site_aniso_U_33
_atom_site_aniso_U_23
_atom_site_aniso_U_13
_atom_site_aniso_U_12
Tb1 0.0510(5) 0.0458(4) 0.0432(4) 0.0027(3) -0.0092(3) 0.0004(3)
Tb2 0.0282(3) 0.0282(3) 0.0407(4) -0.0022(3) -0.0005(3) -0.0026(3)
Cd1 0.0576(7) 0.0438(6) 0.0514(7) 0.0085(5) -0.0109(5) 0.0005(5)
Cd2 0.0475(6) 0.0460(6) 0.0379(6) -0.0035(5) -0.0062(5) -0.0002(5)
Cd3 0.0287(5) 0.0282(5) 0.0425(6) -0.0017(4) -0.0003(4) -0.0032(4)
Cd4 0.0271(5) 0.0288(5) 0.0398(6) -0.0013(4) -0.0042(4) -0.0018(4)
Cd5 0.0338(5) 0.0338(5) 0.0393(6) -0.0029(4) -0.0058(4) 0.0015(4)
Cd6 0.0826(9) 0.0690(9) 0.0492(8) 0.0225(6) -0.0110(6) -0.0020(7)
N1 0.051(6) 0.056(7) 0.053(6) 0.004(5) -0.007(5) 0.001(5)
N2 0.031(5) 0.032(5) 0.034(5) -0.003(4) -0.004(4) -0.005(4)
N3 0.051(6) 0.055(6) 0.049(6) -0.008(5) -0.007(5) -0.010(5)
N4 0.035(5) 0.034(5) 0.038(6) 0.000(5) -0.005(4) -0.002(4)
N5 0.052(6) 0.041(6) 0.039(6) 0.008(5) -0.002(5) 0.003(5)
N6 0.034(5) 0.040(6) 0.048(6) 0.001(5) -0.017(5) -0.003(5)
O1 0.090(7) 0.071(6) 0.080(7) 0.027(6) 0.003(6) -0.016(5)
O2 0.072(6) 0.051(6) 0.056(6) 0.018(5) -0.014(5) -0.004(5)
O3 0.032(4) 0.027(4) 0.042(5) -0.007(4) -0.001(4) -0.004(3)
O4 0.037(5) 0.028(4) 0.050(5) -0.015(4) -0.012(4) 0.002(4)
O5 0.074(6) 0.062(6) 0.074(6) 0.017(5) -0.017(5) 0.005(5)
O6 0.049(5) 0.062(6) 0.050(5) 0.009(4) -0.012(4) 0.002(4)
O7 0.028(4) 0.033(4) 0.040(5) -0.003(4) 0.006(4) -0.005(4)
O8 0.044(5) 0.034(4) 0.036(5) -0.005(4) 0.009(4) -0.009(4)
O9 0.067(6) 0.059(6) 0.056(6) 0.011(5) -0.013(5) 0.002(5)
O10 0.044(5) 0.056(5) 0.041(5) 0.002(4) -0.011(4) -0.001(4)
O11 0.032(4) 0.040(5) 0.041(5) -0.001(4) -0.004(4) -0.010(4)
O12 0.030(4) 0.041(5) 0.047(5) -0.008(4) -0.008(4) -0.001(4)
O13 0.092(7) 0.116(8) 0.065(7) 0.011(6) -0.004(6) 0.011(6)
O14 0.056(6) 0.069(6) 0.051(6) 0.007(5) -0.005(5) 0.001(5)
O15 0.124(8) 0.114(8) 0.105(8) 0.031(7) -0.031(7) 0.005(7)
O16 0.161(10) 0.132(9) 0.115(9) 0.008(8) -0.035(8) -0.008(8)
O17 0.072(6) 0.056(6) 0.051(6) 0.007(5) -0.001(5) -0.001(5)
O18 0.066(6) 0.065(6) 0.055(6) 0.013(5) -0.001(5) -0.004(5)
O19 0.053(5) 0.042(5) 0.053(5) 0.017(4) 0.001(4) 0.006(4)
O20 0.037(5) 0.045(5) 0.056(5) 0.009(4) -0.008(4) 0.002(4)
O21 0.052(5) 0.064(6) 0.057(6) 0.000(5) 0.005(5) 0.008(5)
O22 0.061(6) 0.054(6) 0.048(5) 0.004(5) 0.000(5) -0.002(5)
O23 0.050(5) 0.046(5) 0.049(5) -0.007(4) -0.013(4) 0.001(4)
O24 0.048(5) 0.042(5) 0.039(5) 0.003(4) -0.008(4) 0.000(4)
O25 0.039(5) 0.036(5) 0.037(5) -0.001(4) -0.002(4) -0.009(4)
O26 0.040(5) 0.041(5) 0.044(5) -0.003(4) -0.002(4) -0.001(4)
O27 0.034(5) 0.033(5) 0.061(6) 0.005(4) -0.008(4) -0.006(4)
O28 0.049(5) 0.039(5) 0.054(5) 0.003(4) -0.002(4) 0.007(4)
O29 0.027(4) 0.033(4) 0.040(5) -0.006(4) 0.002(4) -0.004(4)
O30 0.030(4) 0.031(4) 0.048(5) -0.001(4) -0.009(4) 0.003(4)
O31 0.044(5) 0.045(5) 0.044(5) 0.007(4) -0.004(4) -0.010(4)
O32 0.035(5) 0.035(5) 0.041(5) 0.007(4) -0.005(4) -0.001(4)
O33 0.067(6) 0.063(6) 0.063(6) -0.007(5) 0.006(5) -0.004(5)
O34 0.043(5) 0.058(5) 0.041(5) -0.008(4) 0.004(4) 0.011(4)
O35 0.052(5) 0.048(5) 0.044(5) 0.001(4) -0.006(4) 0.012(4)
O36 0.035(5) 0.036(5) 0.040(5) -0.001(4) 0.000(4) -0.008(4)
C1 0.103(10) 0.096(9) 0.079(9) 0.012(8) 0.001(8) -0.007(8)
C2 0.099(10) 0.079(9) 0.101(10) 0.026(8) -0.008(8) -0.016(8)
C3 0.094(10) 0.090(9) 0.095(10) -0.009(8) -0.004(8) -0.001(8)
C4 0.083(9) 0.074(9) 0.082(9) 0.004(7) 0.000(7) -0.008(7)
C5 0.065(8) 0.048(7) 0.066(8) 0.004(6) -0.002(7) 0.002(6)
C6 0.062(8) 0.055(8) 0.071(8) 0.027(7) -0.016(7) -0.006(6)
C7 0.072(8) 0.066(8) 0.074(9) 0.000(7) -0.013(7) -0.003(7)
C8 0.066(8) 0.060(8) 0.064(8) 0.000(7) 0.004(7) 0.001(7)
C9 0.060(8) 0.069(8) 0.067(8) 0.007(7) -0.002(7) 0.000(7)
C10 0.055(7) 0.060(7) 0.057(8) -0.004(6) -0.002(6) 0.000(6)
C11 0.053(7) 0.062(7) 0.046(7) 0.000(6) 0.002(6) -0.021(6)
C12 0.050(7) 0.047(7) 0.038(7) 0.003(6) -0.001(6) -0.009(6)
C13 0.037(6) 0.036(6) 0.041(7) -0.001(5) -0.011(5) -0.006(5)
C14 0.033(6) 0.045(7) 0.047(7) 0.000(6) 0.001(5) -0.005(5)
C15 0.034(6) 0.029(6) 0.042(6) -0.008(5) 0.000(5) 0.003(5)
C16 0.040(7) 0.044(7) 0.056(7) -0.007(6) -0.007(6) 0.004(6)
C17 0.046(7) 0.046(7) 0.070(8) -0.010(6) 0.000(6) 0.013(6)
C18 0.043(7) 0.047(7) 0.055(7) -0.003(6) -0.005(6) 0.005(6)
C19 0.030(6) 0.029(6) 0.043(7) -0.002(5) -0.004(5) 0.002(5)
C20 0.037(6) 0.027(6) 0.043(7) 0.002(5) -0.002(5) -0.004(5)
C21 0.053(7) 0.053(7) 0.059(7) -0.011(6) -0.018(6) 0.006(6)
C22 0.094(9) 0.083(9) 0.091(9) 0.016(8) -0.012(8) 0.004(7)
C23 0.064(8) 0.063(8) 0.075(8) 0.013(7) -0.011(7) 0.010(7)
C24 0.071(9) 0.079(9) 0.088(9) 0.017(7) -0.009(7) -0.004(7)
C25 0.094(10) 0.104(10) 0.096(10) 0.019(8) -0.016(8) 0.012(8)
C26 0.080(9) 0.093(9) 0.094(9) 0.015(8) -0.003(8) 0.006(8)
C27 0.048(7) 0.065(8) 0.060(8) 0.009(6) -0.009(6) 0.012(6)
C28 0.058(8) 0.062(8) 0.053(7) 0.005(6) -0.017(6) 0.011(6)
C29 0.049(7) 0.060(8) 0.059(8) 0.005(6) -0.014(6) 0.011(6)
C30 0.045(7) 0.049(7) 0.051(7) 0.001(6) 0.002(6) -0.005(6)
C31 0.049(7) 0.044(7) 0.038(7) 0.000(5) -0.004(5) -0.014(6)
C32 0.046(7) 0.047(7) 0.048(7) -0.006(6) -0.001(6) -0.008(6)
C33 0.042(7) 0.043(7) 0.048(7) -0.007(6) -0.001(6) -0.013(5)
C34 0.041(6) 0.040(6) 0.035(6) -0.003(5) -0.007(5) -0.003(5)
C35 0.027(6) 0.045(7) 0.047(7) 0.012(6) -0.004(5) -0.008(5)
C36 0.028(6) 0.036(6) 0.046(7) 0.000(5) 0.000(5) 0.004(5)
C37 0.042(7) 0.049(7) 0.055(7) 0.004(6) -0.001(6) 0.005(6)
C38 0.046(7) 0.051(7) 0.062(8) -0.007(6) 0.010(6) 0.008(6)
C39 0.050(7) 0.044(7) 0.053(7) -0.007(6) 0.008(6) 0.002(6)
C40 0.034(6) 0.036(6) 0.040(6) 0.000(5) 0.001(5) -0.006(5)
C41 0.030(6) 0.035(6) 0.037(6) 0.008(5) -0.003(5) 0.004(5)
C42 0.054(7) 0.061(7) 0.046(7) -0.012(6) -0.001(6) -0.006(6)
C43 0.095(9) 0.075(9) 0.070(9) 0.014(7) -0.014(7) -0.007(7)
C44 0.052(7) 0.059(7) 0.050(7) 0.002(6) -0.011(6) -0.004(6)
C45 0.075(8) 0.075(8) 0.066(8) 0.004(7) -0.022(7) 0.003(7)
C46 0.077(9) 0.092(9) 0.086(9) 0.006(8) -0.023(7) -0.006(8)
C47 0.069(8) 0.070(8) 0.082(9) 0.000(7) -0.020(7) -0.003(7)
C48 0.044(7) 0.052(7) 0.056(7) -0.005(6) -0.014(6) 0.004(6)
C49 0.049(7) 0.053(7) 0.042(7) -0.004(6) -0.007(6) 0.004(6)
C50 0.054(7) 0.065(8) 0.046(7) 0.001(6) -0.008(6) 0.017(6)
C51 0.045(7) 0.048(7) 0.045(7) 0.000(6) -0.002(6) 0.001(6)
C52 0.050(7) 0.059(7) 0.052(7) -0.004(6) -0.005(6) 0.005(6)
C53 0.078(9) 0.100(9) 0.066(8) -0.010(7) -0.008(7) 0.015(7)
C54 0.071(8) 0.100(9) 0.068(8) -0.011(7) -0.018(7) 0.029(7)
C55 0.054(7) 0.054(7) 0.053(7) 0.017(6) -0.016(6) -0.005(6)
C56 0.042(7) 0.044(7) 0.049(7) 0.004(6) -0.006(6) 0.002(6)
C57 0.035(6) 0.041(6) 0.042(7) 0.000(5) 0.000(5) 0.001(5)
C58 0.046(7) 0.037(6) 0.053(7) -0.001(6) 0.005(6) -0.003(6)
C59 0.038(6) 0.058(7) 0.061(8) -0.006(6) 0.004(6) -0.022(6)
C60 0.037(6) 0.038(6) 0.052(7) -0.001(6) 0.001(6) -0.003(5)
C61 0.036(6) 0.034(6) 0.041(7) -0.009(5) -0.002(5) 0.003(5)
C62 0.036(6) 0.021(6) 0.039(6) -0.010(5) -0.003(5) -0.001(5)
C63 0.042(7) 0.066(8) 0.051(7) -0.004(6) -0.012(6) -0.002(6)
C64 0.167(14) 0.166(14) 0.154(14) 0.013(9) -0.025(9) -0.003(9)
C65 0.123(11) 0.112(11) 0.106(11) 0.005(9) -0.015(9) 0.003(9)
C66 0.088(9) 0.095(9) 0.073(9) 0.002(7) -0.005(7) -0.004(8)
C67 0.071(8) 0.078(8) 0.054(8) 0.005(7) -0.010(7) 0.003(7)
C68 0.106(10) 0.097(10) 0.099(10) -0.002(8) 0.009(8) 0.003(8)
C69 0.071(8) 0.069(8) 0.054(8) 0.014(7) -0.004(7) -0.004(7)
C70 0.059(7) 0.050(7) 0.057(7) 0.012(6) 0.007(6) 0.002(6)
C71 0.043(7) 0.044(7) 0.053(7) 0.004(6) -0.002(6) -0.001(6)
C72 0.078(8) 0.058(7) 0.053(8) 0.002(6) -0.016(7) -0.009(7)
C73 0.040(6) 0.044(7) 0.036(6) -0.001(6) -0.003(5) 0.002(5)
C74 0.069(8) 0.074(8) 0.098(9) -0.010(7) 0.011(7) 0.000(7)
C75 0.057(8) 0.062(8) 0.047(7) 0.003(6) 0.002(6) -0.006(7)
C76 0.062(8) 0.058(7) 0.060(8) -0.009(6) 0.021(6) -0.014(6)
C77 0.032(6) 0.036(6) 0.039(6) -0.005(5) -0.003(5) -0.003(5)
C78 0.064(8) 0.055(8) 0.087(9) 0.011(7) -0.013(7) -0.008(6)
C79 0.040(7) 0.039(7) 0.053(7) 0.008(6) -0.003(6) 0.007(6)
C80 0.064(8) 0.049(7) 0.058(8) 0.010(6) -0.001(6) 0.000(6)
C81 0.041(7) 0.036(6) 0.042(7) -0.005(5) -0.003(6) 0.006(5)
C82 0.042(7) 0.041(6) 0.048(7) -0.012(6) -0.002(6) -0.002(5)
C83 0.035(6) 0.026(6) 0.035(6) -0.003(5) 0.003(5) 0.002(5)
C84 0.053(7) 0.063(8) 0.067(8) -0.012(7) 0.014(6) 0.005(6)
C85 0.040(7) 0.047(7) 0.045(7) -0.004(6) -0.012(6) 0.011(6)
C86 0.062(8) 0.058(8) 0.061(8) 0.012(6) 0.002(6) 0.013(6)
C87 0.042(7) 0.046(7) 0.044(7) 0.007(6) 0.005(6) 0.006(6)
O39 0.159(10) 0.150(10) 0.144(10) 0.021(8) -0.003(8) -0.012(8)
C90 0.198(16) 0.183(16) 0.184(16) 0.006(9) -0.008(10) -0.001(10)
O40 0.064(6) 0.060(6) 0.072(6) -0.019(5) 0.012(5) 0.001(5)
C91 0.058(8) 0.055(7) 0.070(8) 0.002(6) 0.012(7) 0.003(6)
O41 0.184(18) 0.167(18) 0.192(18) -0.007(10) 0.009(10) 0.007(10)
C92 0.24(4) 0.24(4) 0.24(4) -0.003(10) 0.001(10) 0.002(10)
O42 0.170(17) 0.158(16) 0.165(17) -0.006(10) 0.011(10) 0.010(9)
C93 0.097(15) 0.095(15) 0.108(16) 0.000(9) -0.003(10) 0.006(9)
O43 0.21(2) 0.21(2) 0.20(2) 0.005(10) -0.003(10) -0.001(10)
C94 0.31(5) 0.31(5) 0.31(5) 0.000(10) 0.005(10) -0.002(10)
O44 0.096(8) 0.125(8) 0.118(8) -0.009(7) 0.008(7) 0.002(7)
C95 0.182(16) 0.190(16) 0.186(16) 0.005(10) -0.003(9) 0.007(9)
O1W 0.190(19) 0.195(19) 0.185(19) 0.006(10) 0.008(10) -0.002(10)
O2W 0.166(16) 0.161(16) 0.149(16) -0.020(9) -0.024(9) -0.001(9)
O3W 0.196(12) 0.209(12) 0.192(12) -0.006(9) -0.002(9) -0.005(9)
O4W 0.163(17) 0.173(17) 0.168(17) 0.014(10) -0.003(10) 0.023(10)
O5W 0.194(19) 0.197(19) 0.191(19) -0.005(10) 0.002(10) 0.005(10)
O7W 0.19(2) 0.19(2) 0.19(2) 0.000 0.000 0.021(10)
O8W 0.14(3) 0.14(3) 0.14(3) 0.003(10) 0.006(10) 0.004(10)
O9W 0.30(7) 0.30(7) 0.30(7) -0.002(10) 0.000(10) 0.001(10)
O10W 0.27(5) 0.26(5) 0.26(5) -0.001(10) -0.001(10) 0.001(10)

loop_
_atom_type_symbol
_atom_type_description
_atom_type_scat_dispersion_real
_atom_type_scat_dispersion_imag
_atom_type_scat_source
C C 0.0033 0.0016 'International Tables Vol C Tables 4.2.6.8 and 6.1.1.4'
H H 0.0000 0.0000 'International Tables Vol C Tables 4.2.6.8 and 6.1.1.4'
Cd Cd -0.8075 1.2024 'International Tables Vol C Tables 4.2.6.8 and 6.1.1.4'
Tb Tb -0.1723 4.1537 'International Tables Vol C Tables 4.2.6.8 and 6.1.1.4'
N N 0.0061 0.0033 'International Tables Vol C Tables 4.2.6.8 and 6.1.1.4'
O O 0.0106 0.0060 'International Tables Vol C Tables 4.2.6.8 and 6.1.1.4'

loop_
_geom_angle_atom_site_label_1
_geom_angle_atom_site_label_2
_geom_angle_atom_site_label_3
_geom_angle
_geom_angle_site_symmetry_1
_geom_angle_site_symmetry_3
O10 Tb1 O21 79.1(3) . .
O10 Tb1 O24 83.3(3) . .
O21 Tb1 O24 75.7(3) . .
O10 Tb1 O6 129.7(3) . .
O21 Tb1 O6 146.2(3) . .
O24 Tb1 O6 119.5(3) . .
O10 Tb1 O20 159.5(3) . .
O21 Tb1 O20 85.4(3) . .
O24 Tb1 O20 79.9(3) . .
O6 Tb1 O20 69.7(3) . .
O10 Tb1 O18 110.1(3) . .
O21 Tb1 O18 72.3(4) . .
O24 Tb1 O18 141.8(3) . .
O6 Tb1 O18 80.0(3) . .
O20 Tb1 O18 77.3(3) . .
O10 Tb1 N3 73.5(3) . .
O21 Tb1 N3 144.4(4) . .
O24 Tb1 N3 78.8(3) . .
O6 Tb1 N3 69.0(4) . .
O20 Tb1 N3 114.2(3) . .
O18 Tb1 N3 138.8(4) . .
O10 Tb1 O9 62.7(3) . .
O21 Tb1 O9 111.6(3) . .
O24 Tb1 O9 141.8(3) . .
O6 Tb1 O9 76.1(3) . .
O20 Tb1 O9 136.6(3) . .
O18 Tb1 O9 71.2(3) . .
N3 Tb1 O9 75.3(4) . .
O10 Tb1 Cd1 162.7(2) . .
O21 Tb1 Cd1 111.9(3) . .
O24 Tb1 Cd1 111.8(2) . .
O6 Tb1 Cd1 35.9(2) . .
O20 Tb1 Cd1 37.8(2) . .
O18 Tb1 Cd1 63.4(3) . .
N3 Tb1 Cd1 100.5(3) . .
O9 Tb1 Cd1 100.2(2) . .
O26 Tb2 O7 86.0(3) . .
O26 Tb2 O3 115.2(3) . .
O7 Tb2 O3 128.6(3) . .
O26 Tb2 O28 75.7(3) . .
O7 Tb2 O28 78.2(3) . .
O3 Tb2 O28 149.8(3) . .
O26 Tb2 O29 78.7(3) . .
O7 Tb2 O29 160.5(3) . .
O3 Tb2 O29 69.7(3) . .
O28 Tb2 O29 86.2(3) . .
O26 Tb2 O31 142.1(3) . .
O7 Tb2 O31 109.1(3) . .
O3 Tb2 O31 82.9(3) . .
O28 Tb2 O31 73.9(3) . .
O29 Tb2 O31 77.1(3) . .
O26 Tb2 N2 75.7(3) . .
O7 Tb2 N2 72.5(3) . .
O3 Tb2 N2 69.2(3) . .
O28 Tb2 N2 140.0(3) . .
O29 Tb2 N2 114.7(3) . .
O31 Tb2 N2 141.5(3) . .
O26 Tb2 O8 144.1(3) . .
O7 Tb2 O8 62.2(3) . .
O3 Tb2 O8 77.8(3) . .
O28 Tb2 O8 110.7(3) . .
O29 Tb2 O8 135.7(3) . .
O31 Tb2 O8 69.5(3) . .
N2 Tb2 O8 78.9(3) . .
O26 Tb2 Cd4 110.7(2) . .
O7 Tb2 Cd4 161.2(2) . .
O3 Tb2 Cd4 36.97(19) . .
O28 Tb2 Cd4 113.4(2) . .
O29 Tb2 Cd4 38.11(18) . .
O31 Tb2 Cd4 63.1(2) . .
N2 Tb2 Cd4 102.6(2) . .
O8 Tb2 Cd4 99.20(18) . .
O2 Cd1 N1 82.9(4) . .
O2 Cd1 O17 76.1(4) . .
N1 Cd1 O17 158.9(4) . .
O2 Cd1 O6 147.4(3) . .
N1 Cd1 O6 100.0(4) . .
O17 Cd1 O6 96.8(4) . .
O2 Cd1 O20 136.5(3) . .
N1 Cd1 O20 111.4(4) . .
O17 Cd1 O20 85.7(3) . .
O6 Cd1 O20 72.8(3) . .
O2 Cd1 O5 82.0(4) . .
N1 Cd1 O5 87.4(4) . .
O17 Cd1 O5 87.9(4) . .
O6 Cd1 O5 65.9(3) . .
O20 Cd1 O5 137.1(3) . .
O2 Cd1 O19 86.8(3) . .
N1 Cd1 O19 99.9(4) . .
O17 Cd1 O19 80.9(3) . .
O6 Cd1 O19 123.9(3) . .
O20 Cd1 O19 51.1(3) . .
O5 Cd1 O19 165.8(3) . .
O2 Cd1 Tb1 154.3(3) . .
N1 Cd1 Tb1 122.8(3) . .
O17 Cd1 Tb1 78.2(3) . .
O6 Cd1 Tb1 38.2(2) . .
O20 Cd1 Tb1 38.8(2) . .
O5 Cd1 Tb1 98.4(3) . .
O19 Cd1 Tb1 87.9(2) . .
O22 Cd2 O23 91.5(3) . .
O22 Cd2 O10 109.8(3) . .
O23 Cd2 O10 93.0(3) . .
O22 Cd2 N5 172.4(4) . 2_655
O23 Cd2 N5 90.4(4) . 2_655
O10 Cd2 N5 77.5(4) . 2_655
O22 Cd2 O14 82.9(4) . 2_655
O23 Cd2 O14 174.0(4) . 2_655
O10 Cd2 O14 86.8(3) . 2_655
N5 Cd2 O14 95.4(4) 2_655 2_655
O22 Cd2 O19 87.1(3) . 2_655
O23 Cd2 O19 92.4(3) . 2_655
O10 Cd2 O19 162.1(3) . 2_655
N5 Cd2 O19 85.4(4) 2_655 2_655
O14 Cd2 O19 89.6(3) 2_655 2_655
O27 Cd3 O7 107.1(3) . .
O27 Cd3 N4 168.8(3) . .
O7 Cd3 N4 79.3(3) . .
O27 Cd3 O25 92.3(3) . .
O7 Cd3 O25 96.3(3) . .
N4 Cd3 O25 96.1(3) . .
O27 Cd3 O30 87.4(3) . 2_655
O7 Cd3 O30 162.1(3) . 2_655
N4 Cd3 O30 84.7(3) . 2_655
O25 Cd3 O30 93.5(3) . 2_655
O27 Cd3 O36 81.8(3) . .
O7 Cd3 O36 83.5(3) . .
N4 Cd3 O36 90.1(3) . .
O25 Cd3 O36 173.6(3) . .
O30 Cd3 O36 88.4(3) 2_655 .
O11 Cd4 N6 83.2(3) . .
O11 Cd4 O32 75.6(3) . .
N6 Cd4 O32 158.4(3) . .
O11 Cd4 O3 149.9(3) . .
N6 Cd4 O3 95.1(3) . .
O32 Cd4 O3 101.3(3) . .
O11 Cd4 O29 136.6(3) . .
N6 Cd4 O29 109.8(3) . .
O32 Cd4 O29 88.6(3) . .
O3 Cd4 O29 72.3(3) . .
O11 Cd4 O4 83.5(3) . .
N6 Cd4 O4 87.6(3) . .
O32 Cd4 O4 86.4(3) . .
O3 Cd4 O4 66.4(3) . .
O29 Cd4 O4 136.4(3) . .
O11 Cd4 Tb2 156.6(2) . .
N6 Cd4 Tb2 120.2(3) . .
O32 Cd4 Tb2 81.0(2) . .
O3 Cd4 Tb2 37.82(19) . .
O29 Cd4 Tb2 40.06(19) . .
O4 Cd4 Tb2 96.51(19) . .
O11 Cd5 O32 74.9(3) . .
O11 Cd5 O34 99.0(3) . .
O32 Cd5 O34 118.4(3) . .
O11 Cd5 O35 147.0(3) . .
O32 Cd5 O35 115.7(3) . .
O34 Cd5 O35 101.9(3) . .
O11 Cd5 O36 96.0(3) . 4_565
O32 Cd5 O36 89.0(3) . 4_565
O34 Cd5 O36 151.4(3) . 4_565
O35 Cd5 O36 55.1(3) . 4_565
O11 Cd5 O12 67.3(3) . .
O32 Cd5 O12 141.2(3) . .
O34 Cd5 O12 76.7(3) . .
O35 Cd5 O12 93.0(3) . .
O36 Cd5 O12 87.0(3) 4_565 .
O11 Cd5 O33 125.4(3) . .
O32 Cd5 O33 79.8(3) . .
O34 Cd5 O33 54.0(3) . .
O35 Cd5 O33 87.7(3) . .
O36 Cd5 O33 131.3(3) 4_565 .
O12 Cd5 O33 129.5(3) . .
O11 Cd5 C87 122.1(4) . .
O32 Cd5 C87 102.6(4) . .
O34 Cd5 C87 128.4(4) . .
O35 Cd5 C87 28.0(4) . .
O36 Cd5 C87 27.2(3) 4_565 .
O12 Cd5 C87 90.9(3) . .
O33 Cd5 C87 110.2(4) . .
O11 Cd5 C85 114.4(4) . .
O32 Cd5 C85 99.9(4) . .
O34 Cd5 C85 26.8(4) . .
O35 Cd5 C85 95.2(4) . .
O36 Cd5 C85 149.5(4) 4_565 .
O12 Cd5 C85 102.9(4) . .
O33 Cd5 C85 27.2(4) . .
C87 Cd5 C85 122.7(4) . .
O2 Cd6 O15 103.9(5) . .
O2 Cd6 O17 75.6(4) . .
O15 Cd6 O17 112.5(5) . .
O2 Cd6 O13 141.4(4) . .
O15 Cd6 O13 104.3(5) . .
O17 Cd6 O13 116.1(4) . .
O2 Cd6 O1 67.2(4) . .
O15 Cd6 O1 79.6(5) . .
O17 Cd6 O1 142.7(4) . .
O13 Cd6 O1 92.8(5) . .
O2 Cd6 O14 90.3(4) . .
O15 Cd6 O14 154.9(5) . .
O17 Cd6 O14 90.8(4) . .
O13 Cd6 O14 54.7(4) . .
O1 Cd6 O14 87.3(4) . .
O2 Cd6 O16 131.6(5) . .
O15 Cd6 O16 50.9(6) . .
O17 Cd6 O16 79.0(5) . .
O13 Cd6 O16 86.9(5) . .
O1 Cd6 O16 128.4(5) . .
O14 Cd6 O16 130.7(5) . .
O2 Cd6 C65 120.4(6) . .
O15 Cd6 C65 25.4(6) . .
O17 Cd6 C65 96.6(6) . .
O13 Cd6 C65 95.7(6) . .
O1 Cd6 C65 103.9(7) . .
O14 Cd6 C65 149.2(6) . .
O16 Cd6 C65 25.6(6) . .
O2 Cd6 C67 116.3(5) . .
O15 Cd6 C67 130.9(6) . .
O17 Cd6 C67 104.1(5) . .
O13 Cd6 C67 27.6(4) . .
O1 Cd6 C67 90.7(5) . .
O14 Cd6 C67 27.1(4) . .
O16 Cd6 C67 109.5(6) . .
C65 Cd6 C67 122.8(7) . .
C8 N1 C9 116.6(13) . .
C8 N1 Cd1 127.0(11) . .
C9 N1 Cd1 116.4(9) . .
C14 N2 C13 114.5(11) . .
C14 N2 Tb2 125.0(8) . .
C13 N2 Tb2 119.3(7) . .
C29 N3 C30 115.6(13) . .
C29 N3 Tb1 126.5(11) . .
C30 N3 Tb1 117.4(9) . .
C35 N4 C34 116.7(11) . .
C35 N4 Cd3 124.5(8) . .
C34 N4 Cd3 118.6(8) . .
C50 N5 C51 115.9(12) . .
C50 N5 Cd2 123.0(10) . 4_565
C51 N5 Cd2 120.8(8) . 4_565
C56 N6 C55 116.9(12) . .
C56 N6 Cd4 126.5(9) . .
C55 N6 Cd4 116.4(8) . .
C7 O1 C1 120.0(15) . .
C7 O1 Cd6 114.6(10) . .
C1 O1 Cd6 123.4(11) . .
C6 O2 Cd6 126.6(10) . .
C6 O2 Cd1 127.8(10) . .
Cd6 O2 Cd1 105.1(4) . .
C20 O3 Cd4 121.0(7) . .
C20 O3 Tb2 127.7(7) . .
Cd4 O3 Tb2 105.2(3) . .
C19 O4 C21 117.3(10) . .
C19 O4 Cd4 115.9(7) . .
C21 O4 Cd4 124.3(8) . .
C23 O5 C22 117.4(13) . .
C23 O5 Cd1 112.4(9) . .
C22 O5 Cd1 125.7(10) . .
C28 O6 Cd1 121.4(9) . .
C28 O6 Tb1 131.0(9) . .
Cd1 O6 Tb1 105.9(4) . .
C41 O7 Cd3 123.7(7) . .
C41 O7 Tb2 122.7(7) . .
Cd3 O7 Tb2 113.5(3) . .
C40 O8 C42 117.5(10) . .
C40 O8 Tb2 112.4(7) . .
C42 O8 Tb2 128.8(7) . .
C44 O9 C43 114.9(11) . .
C44 O9 Tb1 115.6(8) . .
C43 O9 Tb1 128.7(9) . .
C49 O10 Cd2 122.9(8) . .
C49 O10 Tb1 121.8(8) . .
Cd2 O10 Tb1 114.6(4) . .
C62 O11 Cd4 131.9(8) . .
C62 O11 Cd5 122.4(7) . .
Cd4 O11 Cd5 105.4(3) . .
C61 O12 C63 117.6(10) . .
C61 O12 Cd5 114.5(7) . .
C63 O12 Cd5 120.6(8) . .
C67 O13 Cd6 96.4(11) . .
C67 O14 Cd2 134.8(10) . 4_565
C67 O14 Cd6 90.3(10) . .
Cd2 O14 Cd6 133.9(5) 4_565 .
C65 O15 Cd6 99.9(17) . .
C65 O16 Cd6 84.0(17) . .
C69 O17 Cd1 125.0(10) . .
C69 O17 Cd6 131.4(11) . .
Cd1 O17 Cd6 103.1(4) . .
C69 O18 Tb1 139.5(11) . .
C71 O19 Cd2 131.7(9) . 4_565
C71 O19 Cd1 88.3(8) . .
Cd2 O19 Cd1 135.6(4) 4_565 .
C71 O20 Cd1 99.8(8) . .
C71 O20 Tb1 149.1(9) . .
Cd1 O20 Tb1 103.4(3) . .
C75 O21 Tb1 166.6(10) . .
C75 O22 Cd2 112.7(10) . .
C73 O23 Cd2 132.9(9) . .
C73 O24 Tb1 140.9(9) . .
C77 O25 Cd3 131.0(8) . .
C77 O26 Tb2 143.4(8) . .
C79 O27 Cd3 111.8(8) . .
C79 O28 Tb2 164.0(9) . .
C83 O29 Cd4 103.1(7) . .
C83 O29 Tb2 145.0(8) . .
Cd4 O29 Tb2 101.8(3) . .
C83 O30 Cd3 132.6(8) . 4_565
C81 O31 Tb2 143.1(9) . .
C81 O32 Cd4 123.8(8) . .
C81 O32 Cd5 131.7(8) . .
Cd4 O32 Cd5 104.2(3) . .
C85 O33 Cd5 86.4(9) . .
C85 O34 Cd5 97.9(8) . .
C87 O35 Cd5 93.3(8) . .
C87 O36 Cd5 89.7(8) 2_655 2_655
C87 O36 Cd3 138.0(8) 2_655 .
Cd5 O36 Cd3 132.2(4) 2_655 .
O1 C1 H1A 109.5 . .
O1 C1 H1B 109.5 . .
H1A C1 H1B 109.5 . .
O1 C1 H1C 109.5 . .
H1A C1 H1C 109.5 . .
H1B C1 H1C 109.5 . .
C7 C2 C3 117.2(18) . .
C7 C2 H2A 121.4 . .
C3 C2 H2A 121.4 . .
C4 C3 C2 121(2) . .
C4 C3 H3A 119.4 . .
C2 C3 H3A 119.4 . .
C3 C4 C5 122(2) . .
C3 C4 H4A 119.0 . .
C5 C4 H4A 119.0 . .
C4 C5 C6 120.7(16) . .
C4 C5 C8 113.5(17) . .
C6 C5 C8 125.8(15) . .
O2 C6 C5 126.8(15) . .
O2 C6 C7 111.8(16) . .
C5 C6 C7 121.4(16) . .
O1 C7 C6 118.7(16) . .
O1 C7 C2 123.8(17) . .
C6 C7 C2 117.3(18) . .
N1 C8 C5 129.5(16) . .
N1 C8 H8A 115.2 . .
C5 C8 H8A 115.2 . .
N1 C9 C10 112.7(13) . .
N1 C9 H9A 109.1 . .
C10 C9 H9A 109.1 . .
N1 C9 H9B 109.1 . .
C10 C9 H9B 109.1 . .
H9A C9 H9B 107.8 . .
C11 C10 C9 110.9(13) . .
C11 C10 H10A 109.4 . .
C9 C10 H10A 109.4 . .
C11 C10 H10B 109.4 . .
C9 C10 H10B 109.4 . .
H10A C10 H10B 108.0 . .
C10 C11 C12 115.9(12) . .
C10 C11 H11A 108.3 . .
C12 C11 H11A 108.3 . .
C10 C11 H11B 108.3 . .
C12 C11 H11B 108.3 . .
H11A C11 H11B 107.4 . .
C13 C12 C11 112.7(11) . .
C13 C12 H12A 109.1 . .
C11 C12 H12A 109.1 . .
C13 C12 H12B 109.1 . .
C11 C12 H12B 109.1 . .
H12A C12 H12B 107.8 . .
N2 C13 C12 108.9(10) . .
N2 C13 H13A 109.9 . .
C12 C13 H13A 109.9 . .
N2 C13 H13B 109.9 . .
C12 C13 H13B 109.9 . .
H13A C13 H13B 108.3 . .
N2 C14 C15 126.9(12) . .
N2 C14 H14A 116.5 . .
C15 C14 H14A 116.5 . .
C16 C15 C20 117.8(12) . .
C16 C15 C14 119.8(12) . .
C20 C15 C14 122.2(11) . .
C15 C16 C17 123.9(14) . .
C15 C16 H16A 118.0 . .
C17 C16 H16A 118.0 . .
C16 C17 C18 118.6(13) . .
C16 C17 H17A 120.7 . .
C18 C17 H17A 120.7 . .
C19 C18 C17 119.7(13) . .
C19 C18 H18A 120.2 . .
C17 C18 H18A 120.2 . .
C18 C19 O4 124.3(12) . .
C18 C19 C20 122.0(12) . .
O4 C19 C20 113.4(11) . .
O3 C20 C19 120.2(11) . .
O3 C20 C15 122.2(11) . .
C19 C20 C15 117.5(11) . .
O4 C21 H21A 109.5 . .
O4 C21 H21B 109.5 . .
H21A C21 H21B 109.5 . .
O4 C21 H21C 109.5 . .
H21A C21 H21C 109.5 . .
H21B C21 H21C 109.5 . .
O5 C22 H22A 109.5 . .
O5 C22 H22B 109.5 . .
H22A C22 H22B 109.5 . .
O5 C22 H22C 109.5 . .
H22A C22 H22C 109.5 . .
H22B C22 H22C 109.5 . .
C24 C23 O5 123.4(16) . .
C24 C23 C28 121.1(17) . .
O5 C23 C28 115.5(14) . .
C25 C24 C23 120.8(19) . .
C25 C24 H24A 119.6 . .
C23 C24 H24A 119.6 . .
C24 C25 C26 119.8(19) . .
C24 C25 H25A 120.1 . .
C26 C25 H25A 120.1 . .
C27 C26 C25 119.3(19) . .
C27 C26 H26A 120.3 . .
C25 C26 H26A 120.3 . .
C26 C27 C29 113.9(16) . .
C26 C27 C28 120.1(16) . .
C29 C27 C28 126.0(14) . .
O6 C28 C23 119.2(15) . .
O6 C28 C27 121.9(14) . .
C23 C28 C27 118.9(14) . .
N3 C29 C27 125.7(15) . .
N3 C29 H29A 117.1 . .
C27 C29 H29A 117.1 . .
N3 C30 C31 107.8(11) . .
N3 C30 H30A 110.1 . .
C31 C30 H30A 110.1 . .
N3 C30 H30B 110.1 . .
C31 C30 H30B 110.1 . .
H30A C30 H30B 108.5 . .
C32 C31 C30 115.5(11) . .
C32 C31 H31A 108.4 . .
C30 C31 H31A 108.4 . .
C32 C31 H31B 108.4 . .
C30 C31 H31B 108.4 . .
H31A C31 H31B 107.5 . .
C31 C32 C33 110.7(11) . .
C31 C32 H32A 109.5 . .
C33 C32 H32A 109.5 . .
C31 C32 H32B 109.5 . .
C33 C32 H32B 109.5 . .
H32A C32 H32B 108.1 . .
C34 C33 C32 113.3(10) . .
C34 C33 H33A 108.9 . .
C32 C33 H33A 108.9 . .
C34 C33 H33B 108.9 . .
C32 C33 H33B 108.9 . .
H33A C33 H33B 107.7 . .
N4 C34 C33 107.8(10) . .
N4 C34 H34A 110.1 . .
C33 C34 H34A 110.1 . .
N4 C34 H34B 110.1 . .
C33 C34 H34B 110.1 . .
H34A C34 H34B 108.5 . .
N4 C35 C36 127.5(12) . .
N4 C35 H35A 116.2 . .
C36 C35 H35A 116.2 . .
C41 C36 C35 126.0(12) . .
C41 C36 C37 119.0(12) . .
C35 C36 C37 114.9(12) . .
C38 C37 C36 120.9(13) . .
C38 C37 H37A 119.6 . .
C36 C37 H37A 119.6 . .
C39 C38 C37 119.0(13) . .
C39 C38 H38A 120.5 . .
C37 C38 H38A 120.5 . .
C38 C39 C40 120.9(14) . .
C38 C39 H39A 119.6 . .
C40 C39 H39A 119.6 . .
C39 C40 O8 125.0(12) . .
C39 C40 C41 122.3(12) . .
O8 C40 C41 112.6(11) . .
O7 C41 C36 124.3(12) . .
O7 C41 C40 117.8(11) . .
C36 C41 C40 117.9(11) . .
O8 C42 H42A 109.5 . .
O8 C42 H42B 109.5 . .
H42A C42 H42B 109.5 . .
O8 C42 H42C 109.5 . .
H42A C42 H42C 109.5 . .
H42B C42 H42C 109.5 . .
O9 C43 H43A 109.5 . .
O9 C43 H43B 109.5 . .
H43A C43 H43B 109.5 . .
O9 C43 H43C 109.5 . .
H43A C43 H43C 109.5 . .
H43B C43 H43C 109.5 . .
C45 C44 O9 123.8(15) . .
C45 C44 C49 125.2(15) . .
O9 C44 C49 110.8(12) . .
C44 C45 C46 116.6(17) . .
C44 C45 H45A 121.7 . .
C46 C45 H45A 121.7 . .
C47 C46 C45 121.5(17) . .
C47 C46 H46A 119.3 . .
C45 C46 H46A 119.3 . .
C46 C47 C48 121.7(17) . .
C46 C47 H47A 119.2 . .
C48 C47 H47A 119.2 . .
C49 C48 C47 117.6(14) . .
C49 C48 C50 126.2(13) . 2_655
C47 C48 C50 115.9(14) . 2_655
O10 C49 C48 121.9(13) . .
O10 C49 C44 120.7(13) . .
C48 C49 C44 117.4(13) . .
N5 C50 C48 126.4(14) . 4_565
N5 C50 H50B 105.7 . .
C48 C50 H50B 105.7 4_565 .
N5 C50 H50C 105.7 . .
C48 C50 H50C 105.7 4_565 .
H50B C50 H50C 106.2 . .
N5 C51 C52 111.6(11) . .
N5 C51 H51A 109.3 . .
C52 C51 H51A 109.3 . .
N5 C51 H51B 109.3 . .
C52 C51 H51B 109.3 . .
H51A C51 H51B 108.0 . .
C51 C52 C53 118.3(13) . .
C51 C52 H52A 107.7 . .
C53 C52 H52A 107.7 . .
C51 C52 H52B 107.7 . .
C53 C52 H52B 107.7 . .
H52A C52 H52B 107.1 . .
C54 C53 C52 114.2(15) . .
C54 C53 H53A 108.7 . .
C52 C53 H53A 108.7 . .
C54 C53 H53B 108.7 . .
C52 C53 H53B 108.7 . .
H53A C53 H53B 107.6 . .
C53 C54 C55 115.8(14) . .
C53 C54 H54A 108.3 . .
C55 C54 H54A 108.3 . .
C53 C54 H54B 108.3 . .
C55 C54 H54B 108.3 . .
H54A C54 H54B 107.4 . .
N6 C55 C54 110.3(12) . .
N6 C55 H55A 109.6 . .
C54 C55 H55A 109.6 . .
N6 C55 H55B 109.6 . .
C54 C55 H55B 109.6 . .
H55A C55 H55B 108.1 . .
N6 C56 C57 128.7(13) . .
N6 C56 H56A 115.6 . .
C57 C56 H56A 115.6 . .
C62 C57 C58 118.7(12) . .
C62 C57 C56 126.3(12) . .
C58 C57 C56 114.7(12) . .
C59 C58 C57 120.2(13) . .
C59 C58 H58A 119.9 . .
C57 C58 H58A 119.9 . .
C60 C59 C58 120.2(13) . .
C60 C59 H59A 119.9 . .
C58 C59 H59A 119.9 . .
C59 C60 C61 121.0(13) . .
C59 C60 H60A 119.5 . .
C61 C60 H60A 119.5 . .
C60 C61 O12 124.1(12) . .
C60 C61 C62 121.3(13) . .
O12 C61 C62 114.6(11) . .
O11 C62 C57 122.7(11) . .
O11 C62 C61 118.8(11) . .
C57 C62 C61 118.5(11) . .
O12 C63 H63A 109.5 . .
O12 C63 H63B 109.5 . .
H63A C63 H63B 109.5 . .
O12 C63 H63C 109.5 . .
H63A C63 H63C 109.5 . .
H63B C63 H63C 109.5 . .
C65 C64 H64A 109.5 . .
C65 C64 H64B 109.5 . .
H64A C64 H64B 109.5 . .
C65 C64 H64C 109.5 . .
H64A C64 H64C 109.5 . .
H64B C64 H64C 109.5 . .
O16 C65 O15 125(3) . .
O16 C65 C64 120(3) . .
O15 C65 C64 115(3) . .
O16 C65 Cd6 70.4(15) . .
O15 C65 Cd6 54.7(13) . .
C64 C65 Cd6 169(2) . .
C67 C66 H66A 109.5 . .
C67 C66 H66B 109.5 . .
H66A C66 H66B 109.5 . .
C67 C66 H66C 109.5 . .
H66A C66 H66C 109.5 . .
H66B C66 H66C 109.5 . .
O14 C67 O13 118.6(16) . .
O14 C67 C66 122.6(16) . .
O13 C67 C66 118.9(17) . .
O14 C67 Cd6 62.6(9) . .
O13 C67 Cd6 56.0(9) . .
C66 C67 Cd6 174.5(14) . .
C69 C68 H68A 109.5 . .
C69 C68 H68B 109.5 . .
H68A C68 H68B 109.5 . .
C69 C68 H68C 109.5 . .
H68A C68 H68C 109.5 . .
H68B C68 H68C 109.5 . .
O18 C69 O17 123.2(17) . .
O18 C69 C68 116.7(17) . .
O17 C69 C68 120.1(16) . .
C71 C70 H70A 109.5 . .
C71 C70 H70B 109.5 . .
H70A C70 H70B 109.5 . .
C71 C70 H70C 109.5 . .
H70A C70 H70C 109.5 . .
H70B C70 H70C 109.5 . .
O19 C71 O20 120.8(13) . .
O19 C71 C70 120.0(13) . .
O20 C71 C70 119.2(13) . .
C73 C72 H72A 109.5 . .
C73 C72 H72B 109.5 . .
H72A C72 H72B 109.5 . .
C73 C72 H72C 109.5 . .
H72A C72 H72C 109.5 . .
H72B C72 H72C 109.5 . .
O23 C73 O24 127.7(13) . .
O23 C73 C72 114.9(12) . .
O24 C73 C72 117.5(12) . .
C75 C74 H74A 109.5 . .
C75 C74 H74B 109.5 . .
H74A C74 H74B 109.5 . .
C75 C74 H74C 109.5 . .
H74A C74 H74C 109.5 . .
H74B C74 H74C 109.5 . .
O22 C75 O21 123.8(15) . .
O22 C75 C74 118.2(15) . .
O21 C75 C74 118.0(14) . .
C77 C76 H76A 109.5 . .
C77 C76 H76B 109.5 . .
H76A C76 H76B 109.5 . .
C77 C76 H76C 109.5 . .
H76A C76 H76C 109.5 . .
H76B C76 H76C 109.5 . .
O25 C77 O26 124.3(12) . .
O25 C77 C76 120.7(12) . .
O26 C77 C76 115.1(12) . .
C79 C78 H78A 109.5 . .
C79 C78 H78B 109.5 . .
H78A C78 H78B 109.5 . .
C79 C78 H78C 109.5 . .
H78A C78 H78C 109.5 . .
H78B C78 H78C 109.5 . .
O27 C79 O28 123.9(12) . .
O27 C79 C78 119.2(13) . .
O28 C79 C78 116.9(13) . .
C81 C80 H80A 109.5 . .
C81 C80 H80B 109.5 . .
H80A C80 H80B 109.5 . .
C81 C80 H80C 109.5 . .
H80A C80 H80C 109.5 . .
H80B C80 H80C 109.5 . .
O31 C81 O32 121.5(12) . .
O31 C81 C80 120.0(12) . .
O32 C81 C80 118.3(12) . .
C83 C82 H82A 109.5 . .
C83 C82 H82B 109.5 . .
H82A C82 H82B 109.5 . .
C83 C82 H82C 109.5 . .
H82A C82 H82C 109.5 . .
H82B C82 H82C 109.5 . .
O30 C83 O29 120.2(11) . .
O30 C83 C82 121.2(11) . .
O29 C83 C82 118.6(11) . .
C85 C84 H84A 109.5 . .
C85 C84 H84B 109.5 . .
H84A C84 H84B 109.5 . .
C85 C84 H84C 109.5 . .
H84A C84 H84C 109.5 . .
H84B C84 H84C 109.5 . .
O34 C85 O33 121.7(13) . .
O34 C85 C84 118.8(13) . .
O33 C85 C84 119.4(14) . .
O34 C85 Cd5 55.3(7) . .
O33 C85 Cd5 66.5(8) . .
C84 C85 Cd5 174.1(11) . .
C87 C86 H86A 109.5 . .
C87 C86 H86B 109.5 . .
H86A C86 H86B 109.5 . .
C87 C86 H86C 109.5 . .
H86A C86 H86C 109.5 . .
H86B C86 H86C 109.5 . .
O36 C87 O35 121.8(12) 4_565 .
O36 C87 C86 121.1(13) 4_565 .
O35 C87 C86 117.1(13) . .
O36 C87 Cd5 63.1(7) 4_565 .
O35 C87 Cd5 58.7(7) . .
C86 C87 Cd5 172.8(10) . .
C90 O39 H39C 109.5 . .
O39 C90 H90A 109.5 . .
O39 C90 H90B 109.5 . .
H90A C90 H90B 109.5 . .
O39 C90 H90C 109.5 . .
H90A C90 H90C 109.5 . .
H90B C90 H90C 109.5 . .
C91 O40 H40C 109.5 . .
O40 C91 H91A 109.5 . .
O40 C91 H91B 109.5 . .
H91A C91 H91B 109.5 . .
O40 C91 H91C 109.5 . .
H91A C91 H91C 109.5 . .
H91B C91 H91C 109.5 . .
C92 O41 H41A 109.5 . .
O41 C92 H92A 109.5 . .
O41 C92 H92B 109.5 . .
H92A C92 H92B 109.5 . .
O41 C92 H92C 109.5 . .
H92A C92 H92C 109.5 . .
H92B C92 H92C 109.5 . .
C93 O42 H42D 109.5 . .
O42 C93 H93B 109.5 . .
O42 C93 H93C 109.5 . .
H93B C93 H93C 109.5 . .
O42 C93 H93A 109.5 . .
H93B C93 H93A 109.5 . .
H93C C93 H93A 109.5 . .
C94 O43 H43 109.5 . .
O43 C94 H94A 109.5 . .
O43 C94 H94B 109.5 . .
H94A C94 H94B 109.5 . .
O43 C94 H94C 109.5 . .
H94A C94 H94C 109.5 . .
H94B C94 H94C 109.5 . .
C95 O44 H44 109.5 . .
O44 C95 H95A 109.5 . .
O44 C95 H95B 109.5 . .
H95A C95 H95B 109.5 . .
O44 C95 H95C 109.5 . .
H95A C95 H95C 109.5 . .
H95B C95 H95C 109.5 . .

loop_
_geom_bond_atom_site_label_1
_geom_bond_atom_site_label_2
_geom_bond_distance
_geom_bond_site_symmetry_2
Tb1 O10 2.344(9) .
Tb1 O21 2.349(10) .
Tb1 O24 2.349(9) .
Tb1 O6 2.395(10) .
Tb1 O20 2.397(9) .
Tb1 O18 2.405(10) .
Tb1 N3 2.599(12) .
Tb1 O9 2.614(10) .
Tb1 Cd1 3.7219(13) .
Tb2 O26 2.289(9) .
Tb2 O7 2.303(8) .
Tb2 O3 2.326(8) .
Tb2 O28 2.346(9) .
Tb2 O29 2.406(8) .
Tb2 O31 2.416(9) .
Tb2 N2 2.614(10) .
Tb2 O8 2.618(8) .
Tb2 Cd4 3.6600(10) .
Cd1 O2 2.249(10) .
Cd1 N1 2.252(12) .
Cd1 O17 2.254(10) .
Cd1 O6 2.267(10) .
Cd1 O20 2.343(9) .
Cd1 O5 2.551(10) .
Cd1 O19 2.584(9) .
Cd2 O22 2.250(10) .
Cd2 O23 2.251(9) .
Cd2 O10 2.271(9) .
Cd2 N5 2.332(11) 2_655
Cd2 O14 2.355(10) 2_655
Cd2 O19 2.376(9) 2_655
Cd3 O27 2.228(8) .
Cd3 O7 2.302(8) .
Cd3 N4 2.306(10) .
Cd3 O25 2.320(8) .
Cd3 O30 2.359(8) 2_655
Cd3 O36 2.432(9) .
Cd4 O11 2.233(8) .
Cd4 N6 2.234(11) .
Cd4 O32 2.260(8) .
Cd4 O3 2.281(8) .
Cd4 O29 2.308(8) .
Cd4 O4 2.521(8) .
Cd5 O11 2.261(8) .
Cd5 O32 2.269(8) .
Cd5 O34 2.278(9) .
Cd5 O35 2.305(9) .
Cd5 O36 2.402(8) 4_565
Cd5 O12 2.459(8) .
Cd5 O33 2.521(10) .
Cd5 C87 2.692(13) .
Cd5 C85 2.745(14) .
Cd6 O2 2.236(11) .
Cd6 O15 2.264(13) .
Cd6 O17 2.293(10) .
Cd6 O13 2.294(13) .
Cd6 O1 2.427(12) .
Cd6 O14 2.441(10) .
Cd6 O16 2.588(16) .
Cd6 C65 2.73(3) .
Cd6 C67 2.749(18) .
N1 C8 1.301(18) .
N1 C9 1.529(19) .
N2 C14 1.267(15) .
N2 C13 1.461(15) .
N3 C29 1.291(17) .
N3 C30 1.483(18) .
N4 C35 1.297(16) .
N4 C34 1.456(15) .
N5 C50 1.277(17) .
N5 C51 1.460(17) .
N5 Cd2 2.332(11) 4_565
N6 C56 1.278(16) .
N6 C55 1.463(16) .
O1 C7 1.38(2) .
O1 C1 1.43(2) .
O2 C6 1.350(19) .
O3 C20 1.361(15) .
O4 C19 1.367(14) .
O4 C21 1.395(15) .
O5 C23 1.379(19) .
O5 C22 1.460(19) .
O6 C28 1.346(17) .
O7 C41 1.317(14) .
O8 C40 1.389(14) .
O8 C42 1.473(15) .
O9 C44 1.386(17) .
O9 C43 1.475(18) .
O10 C49 1.321(16) .
O11 C62 1.303(14) .
O12 C61 1.380(15) .
O12 C63 1.451(15) .
O13 C67 1.282(19) .
O14 C67 1.252(19) .
O14 Cd2 2.355(10) 4_565
O15 C65 1.19(3) .
O16 C65 1.19(3) .
O17 C69 1.276(19) .
O18 C69 1.225(18) .
O19 C71 1.226(16) .
O19 Cd2 2.376(9) 4_565
O20 C71 1.230(15) .
O21 C75 1.278(18) .
O22 C75 1.235(17) .
O23 C73 1.234(15) .
O24 C73 1.248(15) .
O25 C77 1.248(14) .
O26 C77 1.278(14) .
O27 C79 1.230(15) .
O28 C79 1.256(15) .
O29 C83 1.272(14) .
O30 C83 1.252(14) .
O30 Cd3 2.359(8) 4_565
O31 C81 1.264(15) .
O32 C81 1.286(15) .
O33 C85 1.256(16) .
O34 C85 1.250(16) .
O35 C87 1.265(16) .
O36 C87 1.230(15) 2_655
O36 Cd5 2.402(8) 2_655
C1 H1A 0.9600 .
C1 H1B 0.9600 .
C1 H1C 0.9600 .
C2 C7 1.44(2) .
C2 C3 1.47(3) .
C2 H2A 0.9300 .
C3 C4 1.32(2) .
C3 H3A 0.9300 .
C4 C5 1.36(2) .
C4 H4A 0.9300 .
C5 C6 1.38(2) .
C5 C8 1.39(2) .
C6 C7 1.42(2) .
C8 H8A 0.9300 .
C9 C10 1.53(2) .
C9 H9A 0.9700 .
C9 H9B 0.9700 .
C10 C11 1.513(19) .
C10 H10A 0.9700 .
C10 H10B 0.9700 .
C11 C12 1.526(18) .
C11 H11A 0.9700 .
C11 H11B 0.9700 .
C12 C13 1.508(17) .
C12 H12A 0.9700 .
C12 H12B 0.9700 .
C13 H13A 0.9700 .
C13 H13B 0.9700 .
C14 C15 1.466(17) .
C14 H14A 0.9300 .
C15 C16 1.339(18) .
C15 C20 1.428(17) .
C16 C17 1.367(19) .
C16 H16A 0.9300 .
C17 C18 1.393(19) .
C17 H17A 0.9300 .
C18 C19 1.334(17) .
C18 H18A 0.9300 .
C19 C20 1.408(17) .
C21 H21A 0.9600 .
C21 H21B 0.9600 .
C21 H21C 0.9600 .
C22 H22A 0.9600 .
C22 H22B 0.9600 .
C22 H22C 0.9600 .
C23 C24 1.36(2) .
C23 C28 1.38(2) .
C24 C25 1.33(3) .
C24 H24A 0.9300 .
C25 C26 1.44(3) .
C25 H25A 0.9300 .
C26 C27 1.34(2) .
C26 H26A 0.9300 .
C27 C29 1.40(2) .
C27 C28 1.41(2) .
C29 H29A 0.9300 .
C30 C31 1.548(18) .
C30 H30A 0.9700 .
C30 H30B 0.9700 .
C31 C32 1.457(18) .
C31 H31A 0.9700 .
C31 H31B 0.9700 .
C32 C33 1.572(18) .
C32 H32A 0.9700 .
C32 H32B 0.9700 .
C33 C34 1.521(18) .
C33 H33A 0.9700 .
C33 H33B 0.9700 .
C34 H34A 0.9700 .
C34 H34B 0.9700 .
C35 C36 1.433(18) .
C35 H35A 0.9300 .
C36 C41 1.393(17) .
C36 C37 1.435(18) .
C37 C38 1.392(19) .
C37 H37A 0.9300 .
C38 C39 1.367(19) .
C38 H38A 0.9300 .
C39 C40 1.374(18) .
C39 H39A 0.9300 .
C40 C41 1.405(17) .
C42 H42A 0.9600 .
C42 H42B 0.9600 .
C42 H42C 0.9600 .
C43 H43A 0.9600 .
C43 H43B 0.9600 .
C43 H43C 0.9600 .
C44 C45 1.34(2) .
C44 C49 1.42(2) .
C45 C46 1.40(2) .
C45 H45A 0.9300 .
C46 C47 1.36(2) .
C46 H46A 0.9300 .
C47 C48 1.42(2) .
C47 H47A 0.9300 .
C48 C49 1.40(2) .
C48 C50 1.44(2) 2_655
C50 C48 1.44(2) 4_565
C50 H50B 0.9700 .
C50 H50C 0.9700 .
C51 C52 1.489(19) .
C51 H51A 0.9700 .
C51 H51B 0.9700 .
C52 C53 1.51(2) .
C52 H52A 0.9700 .
C52 H52B 0.9700 .
C53 C54 1.47(2) .
C53 H53A 0.9700 .
C53 H53B 0.9700 .
C54 C55 1.50(2) .
C54 H54A 0.9700 .
C54 H54B 0.9700 .
C55 H55A 0.9700 .
C55 H55B 0.9700 .
C56 C57 1.465(18) .
C56 H56A 0.9300 .
C57 C62 1.407(18) .
C57 C58 1.421(18) .
C58 C59 1.397(19) .
C58 H58A 0.9300 .
C59 C60 1.359(19) .
C59 H59A 0.9300 .
C60 C61 1.365(17) .
C60 H60A 0.9300 .
C61 C62 1.415(17) .
C63 H63A 0.9600 .
C63 H63B 0.9600 .
C63 H63C 0.9600 .
C64 C65 1.59(3) .
C64 H64A 0.9600 .
C64 H64B 0.9600 .
C64 H64C 0.9600 .
C66 C67 1.48(2) .
C66 H66A 0.9600 .
C66 H66B 0.9600 .
C66 H66C 0.9600 .
C68 C69 1.54(2) .
C68 H68A 0.9600 .
C68 H68B 0.9600 .
C68 H68C 0.9600 .
C70 C71 1.469(19) .
C70 H70A 0.9600 .
C70 H70B 0.9600 .
C70 H70C 0.9600 .
C72 C73 1.545(19) .
C72 H72A 0.9600 .
C72 H72B 0.9600 .
C72 H72C 0.9600 .
C74 C75 1.51(2) .
C74 H74A 0.9600 .
C74 H74B 0.9600 .
C74 H74C 0.9600 .
C76 C77 1.489(18) .
C76 H76A 0.9600 .
C76 H76B 0.9600 .
C76 H76C 0.9600 .
C78 C79 1.498(19) .
C78 H78A 0.9600 .
C78 H78B 0.9600 .
C78 H78C 0.9600 .
C80 C81 1.502(18) .
C80 H80A 0.9600 .
C80 H80B 0.9600 .
C80 H80C 0.9600 .
C82 C83 1.472(17) .
C82 H82A 0.9600 .
C82 H82B 0.9600 .
C82 H82C 0.9600 .
C84 C85 1.535(19) .
C84 H84A 0.9600 .
C84 H84B 0.9600 .
C84 H84C 0.9600 .
C86 C87 1.522(19) .
C86 H86A 0.9600 .
C86 H86B 0.9600 .
C86 H86C 0.9600 .
C87 O36 1.230(15) 4_565
O39 C90 1.535(10) .
O39 H39C 0.8200 .
C90 H90A 0.9600 .
C90 H90B 0.9600 .
C90 H90C 0.9600 .
O40 C91 1.512(9) .
O40 H40C 0.8200 .
C91 H91A 0.9600 .
C91 H91B 0.9600 .
C91 H91C 0.9600 .
O41 C92 1.548(10) .
O41 H41A 0.8200 .
C92 H92A 0.9600 .
C92 H92B 0.9600 .
C92 H92C 0.9600 .
O42 C93 1.535(10) .
O42 H42D 0.8200 .
C93 H93B 0.9600 .
C93 H93C 0.9600 .
C93 H93A 0.9600 .
O43 C94 1.558(10) .
O43 H43 0.8200 .
C94 H94A 0.9600 .
C94 H94B 0.9600 .
C94 H94C 0.9600 .
O44 C95 1.563(10) .
O44 H44 0.8200 .
C95 H95A 0.9600 .
C95 H95B 0.9600 .
C95 H95C 0.9600 .
